data_7106534
loop_
_publ_author_name
'S.M. Ibrahim Al-Rafia'
'Adam Malcolm'
'Sean Liew'
'Michael Ferguson'
'Robert McDonald'
'Eri Rivard'

_publ_section_title
;
 Intercepting low oxidation state main group hydrides with a nucleophilic
 N-hetereocyclic olefin
;
_journal_name_full 'Chem. Commun.'
_journal_page_first 6987
_journal_paper_doi 10.1039/c1cc11737h
_journal_volume 47
_journal_year 2011
_chemical_formula_moiety 'C33 H38 Cl2 Ge N2 O5 W'
_chemical_formula_sum 'C33 H38 Cl2 Ge N2 O5 W'
_chemical_formula_weight 869.99
_chemical_name_common 3
_chemical_name_systematic
;
?
;
_space_group_IT_number 33
_symmetry_cell_setting orthorhombic
_symmetry_space_group_name_Hall 'P 2c -2n'
_symmetry_space_group_name_H-M 'P n a 21'
_atom_sites_solution_hydrogens geom
_atom_sites_solution_primary direct
_atom_sites_solution_secondary difmap
_audit_creation_method SHELXL-97
_cell_angle_alpha 90.00
_cell_angle_beta 90.00
_cell_angle_gamma 90.00
_cell_formula_units_Z 4
_cell_length_a 24.2684(11)
_cell_length_b 11.1671(5)
_cell_length_c 13.2380(6)
_cell_measurement_reflns_used 9918
_cell_measurement_temperature 173(2)
_cell_measurement_theta_max 27.65
_cell_measurement_theta_min 2.28
_cell_volume 3587.6(3)
_computing_cell_refinement 'Bruker SAINT'
_computing_data_collection 'Bruker APEX2'
_computing_data_reduction 'Bruker SAINT'
_computing_molecular_graphics 'Bruker SHELXTL'
_computing_publication_material 'Bruker SHELXTL'
_computing_structure_refinement 'SHELXL-97 (Sheldrick, 2008)'
_computing_structure_solution 'SIR-97 (Altomare et al, 1999)'
_diffrn_ambient_temperature 173(2)
_diffrn_measured_fraction_theta_full 0.998
_diffrn_measured_fraction_theta_max 0.998
_diffrn_measurement_device_type 'Bruker APEX-II CCD'
_diffrn_measurement_method '\w scans'
_diffrn_radiation_monochromator graphite
_diffrn_radiation_source 'fine-focus sealed tube'
_diffrn_radiation_type MoK\a
_diffrn_radiation_wavelength 0.71073
_diffrn_reflns_av_R_equivalents 0.0163
_diffrn_reflns_av_sigmaI/netI 0.0142
_diffrn_reflns_limit_h_max 31
_diffrn_reflns_limit_h_min -31
_diffrn_reflns_limit_k_max 14
_diffrn_reflns_limit_k_min -14
_diffrn_reflns_limit_l_max 17
_diffrn_reflns_limit_l_min -17
_diffrn_reflns_number 31057
_diffrn_reflns_theta_full 27.70
_diffrn_reflns_theta_max 27.70
_diffrn_reflns_theta_min 1.68
_exptl_absorpt_coefficient_mu 4.230
_exptl_absorpt_correction_T_max 0.7284
_exptl_absorpt_correction_T_min 0.4059
_exptl_absorpt_correction_type numerical
_exptl_absorpt_process_details 'SADABS (Sheldrick, 2008)'
_exptl_crystal_colour colourless
_exptl_crystal_density_diffrn 1.611
_exptl_crystal_density_method 'not measured'
_exptl_crystal_description plate
_exptl_crystal_F_000 1720
_exptl_crystal_size_max 0.26
_exptl_crystal_size_mid 0.24
_exptl_crystal_size_min 0.08
_refine_diff_density_max 1.136
_refine_diff_density_min -0.670
_refine_diff_density_rms 0.071
_refine_ls_abs_structure_details 'Flack H D (1983), Acta Cryst. A39, 876-881. 3983 Friedel pairs.'
_refine_ls_abs_structure_Flack 0.442(5)
_refine_ls_extinction_method none
_refine_ls_goodness_of_fit_ref 1.150
_refine_ls_hydrogen_treatment constr
_refine_ls_matrix_type full
_refine_ls_number_parameters 398
_refine_ls_number_reflns 8358
_refine_ls_number_restraints 1
_refine_ls_restrained_S_all 1.150
_refine_ls_R_factor_all 0.0211
_refine_ls_R_factor_gt 0.0203
_refine_ls_shift/su_max 0.002
_refine_ls_shift/su_mean 0.000
_refine_ls_structure_factor_coef Fsqd
_refine_ls_weighting_details 'calc w=1/[\s^2^(Fo^2^)+(0.0233P)^2^+2.5957P] where P=(Fo^2^+2Fc^2^)/3'
_refine_ls_weighting_scheme calc
_refine_ls_wR_factor_gt 0.0498
_refine_ls_wR_factor_ref 0.0501
_reflns_number_gt 8171
_reflns_number_total 8358
_reflns_threshold_expression I>2\s(I)
_cod_data_source_file c1cc11737h.txt
_cod_data_source_block riv1095
_cod_database_code 7106534

loop_
_symmetry_equiv_pos_as_xyz
'x, y, z'
'-x, -y, z+1/2'
'x+1/2, -y+1/2, z'
'-x+1/2, y+1/2, z+1/2'

loop_
_atom_site_label
_atom_site_type_symbol
_atom_site_fract_x
_atom_site_fract_y
_atom_site_fract_z
_atom_site_U_iso_or_equiv
_atom_site_adp_type
_atom_site_occupancy
_atom_site_symmetry_multiplicity
_atom_site_calc_flag
_atom_site_refinement_flags
_atom_site_disorder_assembly
_atom_site_disorder_group
W W 0.048804(4) 0.357452(9) 0.575028(14) 0.02759(4) Uani 1 1 d . . .
Ge Ge 0.137970(12) 0.33340(3) 0.67925(2) 0.02351(6) Uani 1 1 d . . .
Cl1 Cl 0.14828(4) 0.41884(8) 0.82986(7) 0.03895(18) Uani 1 1 d . . .
Cl2 Cl 0.21289(4) 0.40705(9) 0.60019(7) 0.0457(2) Uani 1 1 d . . .
O1 O -0.05576(11) 0.3766(3) 0.4350(2) 0.0428(6) Uani 1 1 d . . .
O2 O 0.10102(13) 0.5981(2) 0.4895(3) 0.0555(8) Uani 1 1 d . . .
O3 O 0.11028(14) 0.2188(3) 0.3993(3) 0.0681(10) Uani 1 1 d . . .
O4 O 0.01021(15) 0.1069(3) 0.6618(3) 0.0725(11) Uani 1 1 d . . .
O5 O -0.01206(16) 0.5006(5) 0.7510(3) 0.0854(13) Uani 1 1 d . . .
N1 N 0.24678(10) 0.1660(2) 0.8351(2) 0.0230(5) Uani 1 1 d . . .
N2 N 0.16862(10) 0.0921(2) 0.88534(19) 0.0230(5) Uani 1 1 d . . .
C1 C -0.01791(14) 0.3706(3) 0.4870(3) 0.0296(7) Uani 1 1 d . . .
C2 C 0.08131(14) 0.5121(3) 0.5211(3) 0.0354(7) Uani 1 1 d . . .
C3 C 0.08835(14) 0.2688(3) 0.4630(3) 0.0389(8) Uani 1 1 d . . .
C4 C 0.02319(16) 0.1971(4) 0.6315(3) 0.0428(9) Uani 1 1 d . . .
C5 C 0.01013(16) 0.4484(4) 0.6885(3) 0.0500(10) Uani 1 1 d . . .
C6 C 0.16985(13) 0.1660(3) 0.7070(2) 0.0270(6) Uani 1 1 d . . .
H6A H 0.1399 0.1071 0.6968 0.032 Uiso 1 1 calc R . .
H6B H 0.1982 0.1498 0.6549 0.032 Uiso 1 1 calc R . .
C7 C 0.19466(12) 0.1420(2) 0.8057(2) 0.0221(6) Uani 1 1 d . . .
C8 C 0.25396(14) 0.1293(3) 0.9348(2) 0.0279(6) Uani 1 1 d . . .
H8 H 0.2870 0.1349 0.9731 0.033 Uiso 1 1 calc R . .
C9 C 0.20540(13) 0.0843(3) 0.9672(2) 0.0286(6) Uani 1 1 d . . .
H9 H 0.1976 0.0535 1.0325 0.034 Uiso 1 1 calc R . .
C11 C 0.29173(12) 0.2055(3) 0.7693(2) 0.0266(6) Uani 1 1 d . . .
C12 C 0.31364(15) 0.3202(4) 0.7825(3) 0.0338(8) Uani 1 1 d . . .
C13 C 0.35588(17) 0.3531(4) 0.7161(4) 0.0471(10) Uani 1 1 d . . .
H13 H 0.3725 0.4297 0.7225 0.056 Uiso 1 1 calc R . .
C14 C 0.37376(16) 0.2762(4) 0.6420(3) 0.0507(10) Uani 1 1 d . . .
H14 H 0.4013 0.3019 0.5959 0.061 Uiso 1 1 calc R . .
C15 C 0.35266(17) 0.1645(4) 0.6338(3) 0.0472(10) Uani 1 1 d . . .
H15 H 0.3663 0.1126 0.5827 0.057 Uiso 1 1 calc R . .
C16 C 0.31165(13) 0.1241(3) 0.6979(3) 0.0344(7) Uani 1 1 d . . .
C17 C 0.29634(16) 0.4034(3) 0.8663(3) 0.0360(7) Uani 1 1 d . . .
H17 H 0.2614 0.3718 0.8963 0.043 Uiso 1 1 calc R . .
C18 C 0.3410(2) 0.4053(4) 0.9502(3) 0.0517(10) Uani 1 1 d . . .
H18A H 0.3482 0.3233 0.9731 0.077 Uiso 1 1 calc R . .
H18B H 0.3279 0.4535 1.0072 0.077 Uiso 1 1 calc R . .
H18C H 0.3750 0.4402 0.9233 0.077 Uiso 1 1 calc R . .
C19 C 0.28579(18) 0.5313(3) 0.8299(4) 0.0513(10) Uani 1 1 d . . .
H19A H 0.2578 0.5304 0.7766 0.077 Uiso 1 1 calc R . .
H19B H 0.3201 0.5652 0.8032 0.077 Uiso 1 1 calc R . .
H19C H 0.2728 0.5802 0.8866 0.077 Uiso 1 1 calc R . .
C20 C 0.29330(15) -0.0061(3) 0.6964(3) 0.0402(8) Uani 1 1 d . . .
H20 H 0.2538 -0.0091 0.7179 0.048 Uiso 1 1 calc R . .
C21 C 0.2977(2) -0.0641(5) 0.5917(4) 0.0666(14) Uani 1 1 d . . .
H21A H 0.2844 -0.1469 0.5952 0.100 Uiso 1 1 calc R . .
H21B H 0.3362 -0.0635 0.5696 0.100 Uiso 1 1 calc R . .
H21C H 0.2752 -0.0189 0.5435 0.100 Uiso 1 1 calc R . .
C22 C 0.3272(2) -0.0792(4) 0.7720(4) 0.0524(10) Uani 1 1 d . . .
H22A H 0.3214 -0.0475 0.8403 0.079 Uiso 1 1 calc R . .
H22B H 0.3663 -0.0738 0.7546 0.079 Uiso 1 1 calc R . .
H22C H 0.3154 -0.1631 0.7697 0.079 Uiso 1 1 calc R . .
C31 C 0.11299(13) 0.0434(3) 0.8851(2) 0.0278(6) Uani 1 1 d . . .
C32 C 0.10297(15) -0.0649(3) 0.8340(3) 0.0348(7) Uani 1 1 d . . .
C33 C 0.04855(18) -0.1044(4) 0.8329(3) 0.0489(10) Uani 1 1 d . . .
H33 H 0.0398 -0.1761 0.7978 0.059 Uiso 1 1 calc R . .
C34 C 0.00744(18) -0.0436(4) 0.8806(3) 0.0534(11) Uani 1 1 d . . .
H34 H -0.0294 -0.0716 0.8761 0.064 Uiso 1 1 calc R . .
C35 C 0.01900(16) 0.0579(4) 0.9353(3) 0.0451(9) Uani 1 1 d . . .
H35 H -0.0098 0.0964 0.9715 0.054 Uiso 1 1 calc R . .
C36 C 0.07204(14) 0.1054(3) 0.9390(3) 0.0334(7) Uani 1 1 d . . .
C37 C 0.1488(2) -0.1380(3) 0.7859(3) 0.0451(10) Uani 1 1 d . . .
H37 H 0.1750 -0.0810 0.7531 0.054 Uiso 1 1 calc R . .
C38 C 0.1804(2) -0.2072(4) 0.8664(4) 0.0539(12) Uani 1 1 d . . .
H38A H 0.1942 -0.1514 0.9176 0.081 Uiso 1 1 calc R . .
H38B H 0.2115 -0.2490 0.8350 0.081 Uiso 1 1 calc R . .
H38C H 0.1559 -0.2658 0.8983 0.081 Uiso 1 1 calc R . .
C39 C 0.1280(2) -0.2262(4) 0.7036(4) 0.0652(13) Uani 1 1 d . . .
H39A H 0.1074 -0.1819 0.6521 0.098 Uiso 1 1 calc R . .
H39B H 0.1040 -0.2864 0.7346 0.098 Uiso 1 1 calc R . .
H39C H 0.1596 -0.2661 0.6720 0.098 Uiso 1 1 calc R . .
C40 C 0.08342(16) 0.2129(3) 1.0046(3) 0.0370(8) Uani 1 1 d . . .
H40 H 0.1204 0.2456 0.9863 0.044 Uiso 1 1 calc R . .
C41 C 0.0848(2) 0.1745(4) 1.1163(3) 0.0572(12) Uani 1 1 d . . .
H41A H 0.1136 0.1140 1.1260 0.086 Uiso 1 1 calc R . .
H41B H 0.0490 0.1409 1.1353 0.086 Uiso 1 1 calc R . .
H41C H 0.0928 0.2443 1.1587 0.086 Uiso 1 1 calc R . .
C42 C 0.04057(19) 0.3125(4) 0.9907(5) 0.0612(13) Uani 1 1 d . . .
H42A H 0.0490 0.3790 1.0365 0.092 Uiso 1 1 calc R . .
H42B H 0.0038 0.2811 1.0060 0.092 Uiso 1 1 calc R . .
H42C H 0.0415 0.3410 0.9207 0.092 Uiso 1 1 calc R . .

loop_
_atom_site_aniso_label
_atom_site_aniso_U_11
_atom_site_aniso_U_22
_atom_site_aniso_U_33
_atom_site_aniso_U_23
_atom_site_aniso_U_13
_atom_site_aniso_U_12
W 0.02172(5) 0.02870(5) 0.03233(6) 0.00443(7) -0.00268(7) 0.00088(4)
Ge 0.01586(13) 0.02603(13) 0.02864(15) 0.00974(13) -0.00365(12) -0.00092(11)
Cl1 0.0372(4) 0.0352(4) 0.0445(5) -0.0010(3) -0.0021(4) 0.0010(3)
Cl2 0.0290(4) 0.0565(5) 0.0518(6) 0.0268(4) -0.0003(3) -0.0072(4)
O1 0.0350(14) 0.0456(15) 0.0478(16) -0.0009(12) -0.0110(12) 0.0002(11)
O2 0.0512(18) 0.0319(14) 0.083(2) 0.0137(14) -0.0032(16) -0.0072(13)
O3 0.060(2) 0.0532(19) 0.092(3) -0.0237(18) 0.039(2) -0.0094(16)
O4 0.071(2) 0.0617(19) 0.085(2) 0.036(2) -0.021(2) -0.0227(18)
O5 0.073(2) 0.125(3) 0.058(2) -0.031(2) 0.0036(19) 0.028(2)
N1 0.0197(12) 0.0250(12) 0.0242(12) 0.0039(10) 0.0006(10) 0.0030(10)
N2 0.0202(12) 0.0224(12) 0.0265(12) 0.0031(9) 0.0002(10) 0.0038(9)
C1 0.0262(16) 0.0286(15) 0.0339(17) 0.0022(13) -0.0004(13) 0.0002(12)
C2 0.0274(16) 0.0322(17) 0.047(2) 0.0005(14) -0.0066(14) 0.0022(14)
C3 0.0295(17) 0.0304(17) 0.057(2) -0.0004(16) 0.0038(16) -0.0022(14)
C4 0.0332(19) 0.045(2) 0.050(2) 0.0150(18) -0.0101(16) -0.0092(16)
C5 0.0360(19) 0.069(3) 0.045(2) -0.008(2) -0.0075(18) 0.0095(18)
C6 0.0267(15) 0.0300(14) 0.0244(15) 0.0007(11) -0.0019(11) -0.0007(12)
C7 0.0209(14) 0.0200(13) 0.0253(14) -0.0005(11) -0.0001(11) 0.0017(10)
C8 0.0258(15) 0.0333(15) 0.0246(15) 0.0016(12) -0.0026(12) 0.0040(12)
C9 0.0299(16) 0.0283(15) 0.0277(15) 0.0073(12) 0.0004(13) 0.0023(12)
C11 0.0182(13) 0.0327(15) 0.0289(15) 0.0031(12) 0.0010(12) 0.0013(12)
C12 0.0224(16) 0.0362(18) 0.043(2) 0.0085(15) -0.0037(14) -0.0014(14)
C13 0.0329(19) 0.048(2) 0.060(3) 0.0184(18) 0.0084(18) -0.0053(16)
C14 0.032(2) 0.073(3) 0.047(2) 0.011(2) 0.0107(16) -0.0057(19)
C15 0.033(2) 0.070(3) 0.038(2) -0.0035(18) 0.0098(16) 0.0082(19)
C16 0.0212(15) 0.0510(19) 0.0311(17) -0.0053(15) 0.0004(13) 0.0055(14)
C17 0.0326(17) 0.0292(16) 0.046(2) 0.0008(14) -0.0029(15) -0.0048(13)
C18 0.058(3) 0.043(2) 0.054(3) -0.0033(19) -0.016(2) -0.0006(19)
C19 0.046(2) 0.0321(18) 0.075(3) 0.0044(19) -0.009(2) -0.0040(16)
C20 0.0318(17) 0.0438(19) 0.045(2) -0.0143(16) 0.0030(15) 0.0068(15)
C21 0.075(3) 0.073(3) 0.051(3) -0.029(2) -0.005(2) 0.008(2)
C22 0.056(3) 0.047(2) 0.054(2) -0.005(2) -0.005(2) 0.009(2)
C31 0.0250(15) 0.0258(14) 0.0324(16) 0.0066(12) 0.0020(12) -0.0030(12)
C32 0.044(2) 0.0278(15) 0.0323(17) 0.0071(13) 0.0033(15) -0.0067(14)
C33 0.058(3) 0.041(2) 0.047(2) 0.0032(18) -0.0031(19) -0.0222(19)
C34 0.034(2) 0.062(3) 0.065(3) 0.010(2) 0.0004(19) -0.0168(19)
C35 0.0290(18) 0.044(2) 0.062(3) 0.0104(18) 0.0086(17) -0.0026(16)
C36 0.0269(16) 0.0340(16) 0.0392(18) 0.0094(14) 0.0055(14) 0.0019(14)
C37 0.064(3) 0.0274(17) 0.044(2) 0.0033(15) 0.0168(19) -0.0052(16)
C38 0.057(3) 0.042(2) 0.063(3) -0.004(2) 0.007(2) 0.009(2)
C39 0.089(4) 0.054(3) 0.053(3) -0.009(2) 0.009(2) -0.010(3)
C40 0.0308(17) 0.0320(17) 0.048(2) 0.0019(15) 0.0124(15) 0.0018(14)
C41 0.077(3) 0.049(2) 0.046(2) -0.0012(19) 0.014(2) -0.002(2)
C42 0.049(3) 0.041(2) 0.094(4) 0.007(2) 0.022(2) 0.0132(19)

loop_
_atom_type_symbol
_atom_type_description
_atom_type_scat_dispersion_real
_atom_type_scat_dispersion_imag
_atom_type_scat_source
C C 0.0033 0.0016 'International Tables Vol C Tables 4.2.6.8 and 6.1.1.4'
H H 0.0000 0.0000 'International Tables Vol C Tables 4.2.6.8 and 6.1.1.4'
N N 0.0061 0.0033 'International Tables Vol C Tables 4.2.6.8 and 6.1.1.4'
O O 0.0106 0.0060 'International Tables Vol C Tables 4.2.6.8 and 6.1.1.4'
Cl Cl 0.1484 0.1585 'International Tables Vol C Tables 4.2.6.8 and 6.1.1.4'
Ge Ge 0.1547 1.8001 'International Tables Vol C Tables 4.2.6.8 and 6.1.1.4'
W W -0.8490 6.8722 'International Tables Vol C Tables 4.2.6.8 and 6.1.1.4'

loop_
_geom_angle_atom_site_label_1
_geom_angle_atom_site_label_2
_geom_angle_atom_site_label_3
_geom_angle
_geom_angle_site_symmetry_1
_geom_angle_site_symmetry_3
_geom_angle_publ_flag
C1 W C3 89.59(15) . . ?
C1 W C2 92.70(13) . . ?
C3 W C2 88.52(14) . . ?
C1 W C4 91.79(14) . . ?
C3 W C4 89.05(16) . . ?
C2 W C4 174.88(15) . . ?
C1 W C5 91.16(14) . . ?
C3 W C5 179.02(16) . . ?
C2 W C5 90.82(17) . . ?
C4 W C5 91.56(18) . . ?
C1 W Ge 176.33(10) . . ?
C3 W Ge 86.74(11) . . ?
C2 W Ge 87.18(10) . . ?
C4 W Ge 88.18(10) . . ?
C5 W Ge 92.52(11) . . ?
C6 Ge Cl1 100.81(9) . . ?
C6 Ge Cl2 96.38(9) . . ?
Cl1 Ge Cl2 99.73(4) . . ?
C6 Ge W 120.37(9) . . ?
Cl1 Ge W 121.94(3) . . ?
Cl2 Ge W 112.98(3) . . ?
C7 N1 C8 109.4(3) . . ?
C7 N1 C11 125.9(3) . . ?
C8 N1 C11 124.0(3) . . ?
C7 N2 C9 109.3(2) . . ?
C7 N2 C31 125.9(3) . . ?
C9 N2 C31 124.5(2) . . ?
O1 C1 W 178.6(3) . . ?
O2 C2 W 178.1(3) . . ?
O3 C3 W 179.4(4) . . ?
O4 C4 W 178.2(4) . . ?
O5 C5 W 178.8(4) . . ?
C7 C6 Ge 118.7(2) . . ?
N2 C7 N1 107.2(3) . . ?
N2 C7 C6 125.5(3) . . ?
N1 C7 C6 127.3(3) . . ?
C9 C8 N1 107.5(3) . . ?
C8 C9 N2 106.6(3) . . ?
C12 C11 C16 123.3(3) . . ?
C12 C11 N1 119.1(3) . . ?
C16 C11 N1 117.6(3) . . ?
C11 C12 C13 116.2(4) . . ?
C11 C12 C17 123.4(3) . . ?
C13 C12 C17 120.3(4) . . ?
C14 C13 C12 121.1(4) . . ?
C15 C14 C13 120.9(4) . . ?
C14 C15 C16 121.6(4) . . ?
C15 C16 C11 116.8(4) . . ?
C15 C16 C20 121.0(3) . . ?
C11 C16 C20 122.0(3) . . ?
C12 C17 C19 113.0(3) . . ?
C12 C17 C18 110.0(3) . . ?
C19 C17 C18 109.2(3) . . ?
C16 C20 C22 110.1(3) . . ?
C16 C20 C21 113.3(4) . . ?
C22 C20 C21 109.2(3) . . ?
C36 C31 C32 123.1(3) . . ?
C36 C31 N2 118.1(3) . . ?
C32 C31 N2 118.8(3) . . ?
C33 C32 C31 116.1(3) . . ?
C33 C32 C37 121.3(4) . . ?
C31 C32 C37 122.5(3) . . ?
C34 C33 C32 122.2(4) . . ?
C33 C34 C35 120.4(4) . . ?
C34 C35 C36 121.4(4) . . ?
C35 C36 C31 116.6(3) . . ?
C35 C36 C40 119.5(3) . . ?
C31 C36 C40 123.7(3) . . ?
C32 C37 C38 110.4(3) . . ?
C32 C37 C39 113.4(4) . . ?
C38 C37 C39 109.4(4) . . ?
C36 C40 C42 112.6(4) . . ?
C36 C40 C41 109.7(3) . . ?
C42 C40 C41 109.4(4) . . ?

loop_
_geom_bond_atom_site_label_1
_geom_bond_atom_site_label_2
_geom_bond_distance
_geom_bond_site_symmetry_2
_geom_bond_publ_flag
W C1 2.000(3) . ?
W C3 2.025(4) . ?
W C2 2.029(4) . ?
W C4 2.038(4) . ?
W C5 2.042(4) . ?
W Ge 2.5803(3) . ?
Ge C6 2.056(3) . ?
Ge Cl1 2.2245(10) . ?
Ge Cl2 2.2534(9) . ?
O1 C1 1.149(4) . ?
O2 C2 1.151(5) . ?
O3 C3 1.144(5) . ?
O4 C4 1.129(5) . ?
O5 C5 1.147(5) . ?
N1 C7 1.350(4) . ?
N1 C8 1.393(4) . ?
N1 C11 1.464(4) . ?
N2 C7 1.350(4) . ?
N2 C9 1.406(4) . ?
N2 C31 1.456(4) . ?
C6 C7 1.463(4) . ?
C8 C9 1.351(4) . ?
C11 C12 1.398(5) . ?
C11 C16 1.398(5) . ?
C12 C13 1.398(5) . ?
C12 C17 1.507(6) . ?
C13 C14 1.374(6) . ?
C14 C15 1.353(6) . ?
C15 C16 1.384(5) . ?
C16 C20 1.520(5) . ?
C17 C19 1.529(5) . ?
C17 C18 1.552(5) . ?
C20 C22 1.532(6) . ?
C20 C21 1.533(5) . ?
C31 C36 1.406(5) . ?
C31 C32 1.408(5) . ?
C32 C33 1.392(5) . ?
C32 C37 1.519(6) . ?
C33 C34 1.362(6) . ?
C34 C35 1.374(6) . ?
C35 C36 1.393(5) . ?
C36 C40 1.507(5) . ?
C37 C38 1.524(7) . ?
C37 C39 1.553(6) . ?
C40 C42 1.534(5) . ?
C40 C41 1.540(6) . ?

loop_
_geom_torsion_atom_site_label_1
_geom_torsion_atom_site_label_2
_geom_torsion_atom_site_label_3
_geom_torsion_atom_site_label_4
_geom_torsion
_geom_torsion_site_symmetry_1
_geom_torsion_site_symmetry_2
_geom_torsion_site_symmetry_3
_geom_torsion_site_symmetry_4
_geom_torsion_publ_flag
C1 W Ge C6 -57.9(14) . . . . ?
C3 W Ge C6 -57.45(14) . . . . ?
C2 W Ge C6 -146.13(15) . . . . ?
C4 W Ge C6 31.70(16) . . . . ?
C5 W Ge C6 123.18(17) . . . . ?
C1 W Ge Cl1 173.7(14) . . . . ?
C3 W Ge Cl1 174.12(10) . . . . ?
C2 W Ge Cl1 85.45(11) . . . . ?
C4 W Ge Cl1 -96.73(13) . . . . ?
C5 W Ge Cl1 -5.25(14) . . . . ?
C1 W Ge Cl2 54.9(14) . . . . ?
C3 W Ge Cl2 55.40(10) . . . . ?
C2 W Ge Cl2 -33.27(11) . . . . ?
C4 W Ge Cl2 144.55(13) . . . . ?
C5 W Ge Cl2 -123.97(14) . . . . ?
C3 W C1 O1 10(14) . . . . ?
C2 W C1 O1 99(14) . . . . ?
C4 W C1 O1 -79(14) . . . . ?
C5 W C1 O1 -170(14) . . . . ?
Ge W C1 O1 11(15) . . . . ?
C1 W C2 O2 -120(11) . . . . ?
C3 W C2 O2 -31(11) . . . . ?
C4 W C2 O2 31(12) . . . . ?
C5 W C2 O2 149(11) . . . . ?
Ge W C2 O2 56(11) . . . . ?
C1 W C3 O3 1(38) . . . . ?
C2 W C3 O3 -92(38) . . . . ?
C4 W C3 O3 92(38) . . . . ?
C5 W C3 O3 -139(36) . . . . ?
Ge W C3 O3 -179(100) . . . . ?
C1 W C4 O4 120(12) . . . . ?
C3 W C4 O4 31(12) . . . . ?
C2 W C4 O4 -31(13) . . . . ?
C5 W C4 O4 -149(12) . . . . ?
Ge W C4 O4 -56(12) . . . . ?
C1 W C5 O5 -33(24) . . . . ?
C3 W C5 O5 107(23) . . . . ?
C2 W C5 O5 59(24) . . . . ?
C4 W C5 O5 -125(24) . . . . ?
Ge W C5 O5 147(24) . . . . ?
Cl1 Ge C6 C7 -4.9(2) . . . . ?
Cl2 Ge C6 C7 96.3(2) . . . . ?
W Ge C6 C7 -142.3(2) . . . . ?
C9 N2 C7 N1 -0.1(3) . . . . ?
C31 N2 C7 N1 -174.8(3) . . . . ?
C9 N2 C7 C6 -179.4(3) . . . . ?
C31 N2 C7 C6 5.9(5) . . . . ?
C8 N1 C7 N2 0.7(3) . . . . ?
C11 N1 C7 N2 171.3(3) . . . . ?
C8 N1 C7 C6 180.0(3) . . . . ?
C11 N1 C7 C6 -9.4(5) . . . . ?
Ge C6 C7 N2 94.8(3) . . . . ?
Ge C6 C7 N1 -84.4(3) . . . . ?
C7 N1 C8 C9 -1.0(4) . . . . ?
C11 N1 C8 C9 -171.9(3) . . . . ?
N1 C8 C9 N2 1.0(4) . . . . ?
C7 N2 C9 C8 -0.6(3) . . . . ?
C31 N2 C9 C8 174.2(3) . . . . ?
C7 N1 C11 C12 114.1(3) . . . . ?
C8 N1 C11 C12 -76.6(4) . . . . ?
C7 N1 C11 C16 -67.8(4) . . . . ?
C8 N1 C11 C16 101.6(4) . . . . ?
C16 C11 C12 C13 2.9(5) . . . . ?
N1 C11 C12 C13 -179.1(3) . . . . ?
C16 C11 C12 C17 -173.4(3) . . . . ?
N1 C11 C12 C17 4.7(5) . . . . ?
C11 C12 C13 C14 0.8(6) . . . . ?
C17 C12 C13 C14 177.2(4) . . . . ?
C12 C13 C14 C15 -2.9(7) . . . . ?
C13 C14 C15 C16 1.4(7) . . . . ?
C14 C15 C16 C11 2.2(6) . . . . ?
C14 C15 C16 C20 -172.4(4) . . . . ?
C12 C11 C16 C15 -4.4(5) . . . . ?
N1 C11 C16 C15 177.6(3) . . . . ?
C12 C11 C16 C20 170.1(3) . . . . ?
N1 C11 C16 C20 -8.0(5) . . . . ?
C11 C12 C17 C19 -134.5(4) . . . . ?
C13 C12 C17 C19 49.4(5) . . . . ?
C11 C12 C17 C18 103.2(4) . . . . ?
C13 C12 C17 C18 -72.9(5) . . . . ?
C15 C16 C20 C22 90.9(4) . . . . ?
C11 C16 C20 C22 -83.4(4) . . . . ?
C15 C16 C20 C21 -31.8(5) . . . . ?
C11 C16 C20 C21 154.0(4) . . . . ?
C7 N2 C31 C36 -110.3(4) . . . . ?
C9 N2 C31 C36 75.8(4) . . . . ?
C7 N2 C31 C32 71.6(4) . . . . ?
C9 N2 C31 C32 -102.3(4) . . . . ?
C36 C31 C32 C33 4.6(5) . . . . ?
N2 C31 C32 C33 -177.4(3) . . . . ?
C36 C31 C32 C37 -173.1(3) . . . . ?
N2 C31 C32 C37 4.9(5) . . . . ?
C31 C32 C33 C34 -1.6(6) . . . . ?
C37 C32 C33 C34 176.1(4) . . . . ?
C32 C33 C34 C35 -2.5(7) . . . . ?
C33 C34 C35 C36 3.8(6) . . . . ?
C34 C35 C36 C31 -0.9(5) . . . . ?
C34 C35 C36 C40 -176.6(4) . . . . ?
C32 C31 C36 C35 -3.4(5) . . . . ?
N2 C31 C36 C35 178.6(3) . . . . ?
C32 C31 C36 C40 172.1(3) . . . . ?
N2 C31 C36 C40 -5.8(5) . . . . ?
C33 C32 C37 C38 -100.3(5) . . . . ?
C31 C32 C37 C38 77.2(4) . . . . ?
C33 C32 C37 C39 22.9(5) . . . . ?
C31 C32 C37 C39 -159.6(3) . . . . ?
C35 C36 C40 C42 -47.5(5) . . . . ?
C31 C36 C40 C42 137.1(4) . . . . ?
C35 C36 C40 C41 74.5(5) . . . . ?
C31 C36 C40 C41 -100.9(4) . . . . ?
